data_4033506
loop_
_publ_author_name
'Chang, Meng-Yang'
'Chen, Yu-Hsin'
'Wang, Heui-Sin'

_publ_section_title
;
 Cu(OAc)<sub>2</sub> Mediated Synthesis of 3-Sulfonyl Chromen-4-ones.
;
_journal_issue 4
_journal_name_full 'The Journal of organic chemistry'
_journal_page_first 2361
_journal_page_last 2368
_journal_paper_doi 10.1021/acs.joc.8b00177
_journal_volume 83
_journal_year 2018
_chemical_formula_sum 'C42 H30 N6 O3'
_chemical_formula_weight 666.72
_space_group_crystal_system monoclinic
_space_group_IT_number 14
_space_group_name_Hall '-P 2yn'
_space_group_name_H-M_alt 'P 1 21/n 1'
_symmetry_space_group_name_Hall '-P 2yn'
_symmetry_space_group_name_H-M 'P 1 21/n 1'
_atom_sites_solution_hydrogens mixed
_audit_creation_method SHELXL-2014/6
_cell_angle_alpha 90
_cell_angle_beta 95.622(5)
_cell_angle_gamma 90
_cell_formula_units_Z 2
_cell_length_a 5.9308(11)
_cell_length_b 15.169(3)
_cell_length_c 17.477(3)
_cell_measurement_reflns_used 2452
_cell_measurement_temperature 100(2)
_cell_measurement_theta_max 24.9412
_cell_measurement_theta_min 2.6855
_cell_volume 1564.7(5)
_computing_cell_refinement 'SAINT V8.34A (Bruker AXS Inc., 2013)'
_computing_data_collection 'Bruker APEX2'
_computing_data_reduction 'SAINT V8.34A (Bruker AXS Inc., 2013)'
_computing_molecular_graphics 'Bruker SHELXTL'
_computing_publication_material 'Bruker SHELXTL'
_computing_structure_refinement 'SHELXL-2014/6 (Sheldrick, 2014)'
_diffrn_ambient_temperature 100(2)
_diffrn_detector_area_resol_mean 8.3333
_diffrn_measured_fraction_theta_full 0.999
_diffrn_measured_fraction_theta_max 0.997
_diffrn_measurement_device_type 'Bruker APEX-II CCD'
_diffrn_measurement_method '\f and \w scans'
_diffrn_radiation_type MoK\a
_diffrn_radiation_wavelength 0.71073
_diffrn_reflns_av_R_equivalents 0.0489
_diffrn_reflns_av_unetI/netI 0.0384
_diffrn_reflns_Laue_measured_fraction_full 0.999
_diffrn_reflns_Laue_measured_fraction_max 0.997
_diffrn_reflns_limit_h_max 7
_diffrn_reflns_limit_h_min -7
_diffrn_reflns_limit_k_max 18
_diffrn_reflns_limit_k_min -18
_diffrn_reflns_limit_l_max 21
_diffrn_reflns_limit_l_min -21
_diffrn_reflns_number 15116
_diffrn_reflns_point_group_measured_fraction_full 0.999
_diffrn_reflns_point_group_measured_fraction_max 0.997
_diffrn_reflns_theta_full 25.242
_diffrn_reflns_theta_max 26.429
_diffrn_reflns_theta_min 1.781
_exptl_absorpt_coefficient_mu 0.092
_exptl_absorpt_correction_T_max 0.9485
_exptl_absorpt_correction_T_min 0.8628
_exptl_absorpt_correction_type multi-scan
_exptl_absorpt_process_details 'SADABS V2014/4 (Bruker AXS Inc.)'
_exptl_crystal_colour Yellow
_exptl_crystal_density_diffrn 1.415
_exptl_crystal_density_meas ?
_exptl_crystal_density_method 'not measured'
_exptl_crystal_description Columnar
_exptl_crystal_F_000 696
_exptl_crystal_size_max 0.20
_exptl_crystal_size_mid 0.08
_exptl_crystal_size_min 0.06
_refine_diff_density_max 0.168
_refine_diff_density_min -0.211
_refine_diff_density_rms 0.038
_refine_ls_extinction_method none
_refine_ls_goodness_of_fit_ref 1.031
_refine_ls_hydrogen_treatment constr
_refine_ls_matrix_type full
_refine_ls_number_parameters 255
_refine_ls_number_reflns 3214
_refine_ls_number_restraints 24
_refine_ls_restrained_S_all 1.029
_refine_ls_R_factor_all 0.0741
_refine_ls_R_factor_gt 0.0427
_refine_ls_shift/su_max 0.002
_refine_ls_shift/su_mean 0.000
_refine_ls_structure_factor_coef Fsqd
_refine_ls_weighting_details 'w=1/[\s^2^(Fo^2^)+(0.0476P)^2^+0.2129P] where P=(Fo^2^+2Fc^2^)/3'
_refine_ls_weighting_scheme calc
_refine_ls_wR_factor_gt 0.0977
_refine_ls_wR_factor_ref 0.1118
_reflns_Friedel_coverage 0.000
_reflns_number_gt 2186
_reflns_number_total 3214
_reflns_threshold_expression 'I > 2\s(I)'
_cod_data_source_file jo8b00177_si_001.cif
_cod_data_source_block mo_170233LT_0m_a
_cod_depositor_comments
;
The following automatic conversions were performed:

'_exptl_crystal_density_meas' value 'not measured' was changed to '?'
- the value is perceived as not measured.

Automatic conversion script
Id: cif_fix_values 4973 2017-02-22 13:04:09Z antanas 

 Adding full bibliography for 4033500--4033507.cif.
;
_cod_database_code 4033506
_shelx_space_group_comment
;
The symmetry employed for this shelxl refinement is uniquely defined
by the following loop, which should always be used as a source of
symmetry information in preference to the above space-group names.
They are only intended as comments.
;
_shelxl_version_number 2014/6

loop_
_space_group_symop_operation_xyz
'x, y, z'
'-x+1/2, y+1/2, -z+1/2'
'-x, -y, -z'
'x-1/2, -y-1/2, z-1/2'

loop_
_atom_site_label
_atom_site_type_symbol
_atom_site_fract_x
_atom_site_fract_y
_atom_site_fract_z
_atom_site_U_iso_or_equiv
_atom_site_adp_type
_atom_site_occupancy
_atom_site_site_symmetry_order
_atom_site_calc_flag
_atom_site_refinement_flags_posn
_atom_site_refinement_flags_adp
_atom_site_refinement_flags_occupancy
_atom_site_disorder_assembly
_atom_site_disorder_group
O1 O 0.7846(2) 0.29543(8) 0.38719(7) 0.0496(3) Uani 1 1 d . . . A 2
C1 C 0.6069(3) 0.23939(11) 0.37471(9) 0.0382(4) Uani 1 1 d . . . A 2
C2 C 0.4294(3) 0.23639(10) 0.42334(9) 0.0348(4) Uani 1 1 d . . . A 2
C3 C 0.2539(3) 0.17581(11) 0.40492(10) 0.0398(4) Uani 1 1 d . . . A 2
H3 H 0.1332 0.1722 0.4367 0.048 Uiso 1 1 calc R U . A 2
C4 C 0.2525(3) 0.12147(11) 0.34192(10) 0.0468(4) Uani 1 1 d . . . A 2
H4 H 0.1317 0.0809 0.3307 0.056 Uiso 1 1 calc R U . A 2
C5 C 0.4270(3) 0.12565(12) 0.29476(10) 0.0480(5) Uani 1 1 d . . . A 2
H5 H 0.4253 0.0882 0.2511 0.058 Uiso 1 1 calc R U . A 2
C6 C 0.6025(3) 0.18390(12) 0.31108(10) 0.0467(5) Uani 1 1 d . . . A 2
H6 H 0.7220 0.1864 0.2787 0.056 Uiso 1 1 calc R U . A 2
C7 C 0.4275(3) 0.29547(10) 0.48962(9) 0.0339(4) Uani 1 1 d . . . A 2
C8 C 0.2491(3) 0.29503(12) 0.53962(10) 0.0452(4) Uani 1 1 d . . . A 2
H8 H 0.1327 0.2522 0.5305 0.054 Uiso 1 1 calc R U . A 2
C9 C 0.4067(3) 0.41076(11) 0.60876(9) 0.0386(4) Uani 1 1 d . . . A 2
C10 C 0.4001(3) 0.47433(12) 0.66728(10) 0.0481(5) Uani 1 1 d . . . A 2
H10 H 0.2779 0.4745 0.6986 0.058 Uiso 1 1 calc R U . A 2
C11 C 0.5678(3) 0.53547(12) 0.67917(11) 0.0502(5) Uani 1 1 d . . . A 2
H11 H 0.5610 0.5784 0.7185 0.060 Uiso 1 1 calc R U . A 2
C12 C 0.7508(3) 0.53570(11) 0.63393(10) 0.0470(5) Uani 1 1 d . . . A 2
H12 H 0.8673 0.5785 0.6428 0.056 Uiso 1 1 calc R U . A 2
C13 C 0.7617(3) 0.47443(11) 0.57714(10) 0.0427(4) Uani 1 1 d . . . A 2
H13 H 0.8869 0.4745 0.5471 0.051 Uiso 1 1 calc R U . A 2
C14 C 0.5891(3) 0.41118(10) 0.56269(9) 0.0357(4) Uani 1 1 d . . . A 2
C15 C 0.6832(3) 0.12131(10) 0.58552(9) 0.0359(4) Uani 1 1 d . . . B 2
C16 C 0.7346(3) 0.18382(11) 0.64400(10) 0.0433(4) Uani 1 1 d . . . B 2
H16 H 0.8671 0.2191 0.6440 0.052 Uiso 1 1 calc R U . B 2
C17 C 0.5936(3) 0.19390(11) 0.70096(10) 0.0459(5) Uani 1 1 d . . . B 2
H17 H 0.6292 0.2360 0.7406 0.055 Uiso 1 1 calc R U . B 2
C18 C 0.3981(3) 0.14288(12) 0.70126(10) 0.0462(4) Uani 1 1 d . . . B 2
H18 H 0.3019 0.1502 0.7412 0.055 Uiso 1 1 calc R U . B 2
C19 C 0.3440(3) 0.08223(11) 0.64419(9) 0.0429(4) Uani 1 1 d . . . B 2
H19 H 0.2094 0.0483 0.6446 0.051 Uiso 1 1 calc R U . B 2
C20 C 0.4856(3) 0.06969(10) 0.58507(8) 0.0339(4) Uani 1 1 d . . . B 2
N1 N 0.5965(2) 0.35254(9) 0.50342(7) 0.0377(3) Uani 1 1 d . . . A 2
N2 N 0.2365(2) 0.34964(9) 0.59682(8) 0.0438(4) Uani 1 1 d . . . A 2
N3 N 0.848(5) 0.1135(12) 0.5316(11) 0.052(5) Uani 0.524(13) 1 d . U P C 1
C21 C 0.448(3) 0.0064(15) 0.5218(12) 0.026(2) Uani 0.524(13) 1 d . U P C 1
O2 O 0.816(4) 0.1111(9) 0.5293(10) 0.0375(19) Uani 0.476(13) 1 d . U P B 2
H2 H 0.7665 0.0697 0.5004 0.056 Uiso 0.476(13) 1 calc R U P C 2
N4 N 0.413(3) 0.0048(14) 0.5320(11) 0.030(3) Uani 0.476(13) 1 d . U P B 2
C22 C 0.7655(7) 0.0484(3) 0.4775(2) 0.0397(8) Uani 0.5 1 d . . P C 1
H22 H 0.8545 0.0380 0.4361 0.048 Uiso 0.5 1 calc R U P C 1
H1 H 0.7642 0.3376 0.4388 0.050 Uiso 1 1 d . . . . .

loop_
_atom_site_aniso_label
_atom_site_aniso_U_11
_atom_site_aniso_U_22
_atom_site_aniso_U_33
_atom_site_aniso_U_23
_atom_site_aniso_U_13
_atom_site_aniso_U_12
O1 0.0448(7) 0.0557(8) 0.0509(8) -0.0046(6) 0.0175(6) -0.0044(6)
C1 0.0390(9) 0.0371(9) 0.0389(9) 0.0052(7) 0.0050(7) 0.0061(8)
C2 0.0361(9) 0.0356(9) 0.0326(8) 0.0078(7) 0.0034(7) 0.0074(7)
C3 0.0407(10) 0.0399(9) 0.0393(9) 0.0045(8) 0.0062(7) 0.0032(8)
C4 0.0501(11) 0.0415(10) 0.0474(10) 0.0002(8) -0.0018(9) 0.0011(8)
C5 0.0604(12) 0.0420(10) 0.0417(10) -0.0039(8) 0.0049(9) 0.0083(9)
C6 0.0524(11) 0.0464(10) 0.0431(10) 0.0016(8) 0.0134(9) 0.0075(9)
C7 0.0346(9) 0.0347(9) 0.0326(8) 0.0070(7) 0.0045(7) 0.0055(7)
C8 0.0433(10) 0.0494(11) 0.0440(10) 0.0035(8) 0.0095(8) -0.0014(8)
C9 0.0376(9) 0.0411(9) 0.0372(9) 0.0055(7) 0.0045(7) 0.0063(8)
C10 0.0486(11) 0.0527(11) 0.0440(10) -0.0020(9) 0.0093(8) 0.0070(9)
C11 0.0554(12) 0.0471(11) 0.0469(11) -0.0065(8) -0.0003(9) 0.0061(9)
C12 0.0496(11) 0.0428(10) 0.0469(10) 0.0034(8) -0.0044(9) -0.0012(8)
C13 0.0413(10) 0.0470(10) 0.0399(10) 0.0066(8) 0.0050(8) 0.0005(8)
C14 0.0375(9) 0.0376(9) 0.0316(8) 0.0059(7) 0.0018(7) 0.0058(7)
C15 0.0392(9) 0.0377(9) 0.0305(8) 0.0027(7) 0.0018(8) 0.0060(7)
C16 0.0467(11) 0.0414(10) 0.0404(10) -0.0021(8) -0.0025(8) -0.0006(8)
C17 0.0564(12) 0.0432(10) 0.0367(9) -0.0083(8) -0.0027(8) 0.0038(9)
C18 0.0575(12) 0.0476(10) 0.0347(9) -0.0043(8) 0.0099(8) 0.0071(9)
C19 0.0478(11) 0.0428(10) 0.0387(9) -0.0022(8) 0.0073(8) 0.0004(8)
C20 0.0415(10) 0.0312(8) 0.0285(8) 0.0018(7) 0.0008(7) 0.0046(7)
N1 0.0383(8) 0.0408(8) 0.0341(7) 0.0060(6) 0.0052(6) 0.0030(6)
N2 0.0421(8) 0.0491(9) 0.0419(8) -0.0009(7) 0.0116(7) -0.0003(7)
N3 0.044(9) 0.074(7) 0.038(4) -0.013(4) 0.011(4) -0.011(4)
C21 0.024(5) 0.034(3) 0.022(5) 0.007(3) 0.010(5) -0.003(3)
O2 0.027(4) 0.041(4) 0.045(4) -0.002(3) 0.005(2) -0.005(2)
N4 0.028(5) 0.037(3) 0.027(5) 0.006(3) 0.019(3) 0.004(3)
C22 0.0404(19) 0.045(2) 0.035(2) -0.0008(16) 0.0108(16) -0.0015(17)

loop_
_atom_type_symbol
_atom_type_description
_atom_type_scat_dispersion_real
_atom_type_scat_dispersion_imag
_atom_type_scat_source
C C 0.0033 0.0016 'International Tables Vol C Tables 4.2.6.8 and 6.1.1.4'
N N 0.0061 0.0033 'International Tables Vol C Tables 4.2.6.8 and 6.1.1.4'
O O 0.0106 0.0060 'International Tables Vol C Tables 4.2.6.8 and 6.1.1.4'
H H 0.0000 0.0000 'International Tables Vol C Tables 4.2.6.8 and 6.1.1.4'

loop_
_geom_angle_atom_site_label_1
_geom_angle_atom_site_label_2
_geom_angle_atom_site_label_3
_geom_angle
_geom_angle_site_symmetry_1
_geom_angle_site_symmetry_3
C1 O1 H1 110.1 . .
O1 C1 C6 117.43(15) . .
O1 C1 C2 122.37(15) . .
C6 C1 C2 120.20(16) . .
C3 C2 C1 117.49(15) . .
C3 C2 C7 121.28(14) . .
C1 C2 C7 121.22(15) . .
C4 C3 C2 121.54(17) . .
C4 C3 H3 119.2 . .
C2 C3 H3 119.2 . .
C3 C4 C5 120.15(17) . .
C3 C4 H4 119.9 . .
C5 C4 H4 119.9 . .
C6 C5 C4 120.04(17) . .
C6 C5 H5 120.0 . .
C4 C5 H5 120.0 . .
C5 C6 C1 120.58(17) . .
C5 C6 H6 119.7 . .
C1 C6 H6 119.7 . .
N1 C7 C8 118.68(15) . .
N1 C7 C2 118.56(14) . .
C8 C7 C2 122.76(15) . .
N2 C8 C7 124.29(17) . .
N2 C8 H8 117.9 . .
C7 C8 H8 117.9 . .
N2 C9 C10 120.05(16) . .
N2 C9 C14 120.69(15) . .
C10 C9 C14 119.25(16) . .
C11 C10 C9 120.35(17) . .
C11 C10 H10 119.8 . .
C9 C10 H10 119.8 . .
C10 C11 C12 120.63(17) . .
C10 C11 H11 119.7 . .
C12 C11 H11 119.7 . .
C13 C12 C11 120.12(17) . .
C13 C12 H12 119.9 . .
C11 C12 H12 119.9 . .
C12 C13 C14 120.58(17) . .
C12 C13 H13 119.7 . .
C14 C13 H13 119.7 . .
N1 C14 C13 120.13(15) . .
N1 C14 C9 120.80(15) . .
C13 C14 C9 119.06(15) . .
O2 C15 C16 121.0(10) . .
O2 C15 C20 119.0(10) . .
C16 C15 C20 120.02(15) . .
C17 C16 C15 119.94(17) . .
C17 C16 H16 120.0 . .
C15 C16 H16 120.0 . .
C16 C17 C18 120.52(16) . .
C16 C17 H17 119.7 . .
C18 C17 H17 119.7 . .
C19 C18 C17 120.34(17) . .
C19 C18 H18 119.8 . .
C17 C18 H18 119.8 . .
C18 C19 C20 120.71(17) . .
C18 C19 H19 119.6 . .
C20 C19 H19 119.6 . .
N4 C20 C19 114.7(8) . .
N4 C20 C15 126.8(8) . .
C19 C20 C15 118.48(15) . .
C7 N1 C14 118.78(14) . .
C8 N2 C9 116.66(15) . .
C21 C21 C22 117(3) 3_656 3_656
C15 O2 H2 109.5 . .
C20 N4 N4 110.7(18) . 3_656
N3 C22 C21 127.5(13) . 3_656
N3 C22 H22 116.2 . .
C21 C22 H22 116.2 3_656 .

loop_
_geom_bond_atom_site_label_1
_geom_bond_atom_site_label_2
_geom_bond_distance
_geom_bond_site_symmetry_2
O1 C1 1.355(2) .
O1 H1 1.1219 .
C1 C6 1.393(2) .
C1 C2 1.417(2) .
C2 C3 1.402(2) .
C2 C7 1.465(2) .
C3 C4 1.375(2) .
C3 H3 0.9500 .
C4 C5 1.386(3) .
C4 H4 0.9500 .
C5 C6 1.374(3) .
C5 H5 0.9500 .
C6 H6 0.9500 .
C7 N1 1.328(2) .
C7 C8 1.437(2) .
C8 N2 1.306(2) .
C8 H8 0.9500 .
C9 N2 1.371(2) .
C9 C10 1.409(2) .
C9 C14 1.410(2) .
C10 C11 1.361(3) .
C10 H10 0.9500 .
C11 C12 1.404(3) .
C11 H11 0.9500 .
C12 C13 1.366(2) .
C12 H12 0.9500 .
C13 C14 1.408(2) .
C13 H13 0.9500 .
C14 N1 1.369(2) .
C15 O2 1.328(19) .
C15 C16 1.406(2) .
C15 C20 1.409(2) .
C16 C17 1.370(3) .
C16 H16 0.9500 .
C17 C18 1.394(3) .
C17 H17 0.9500 .
C18 C19 1.372(2) .
C18 H18 0.9500 .
C19 C20 1.407(2) .
C19 H19 0.9500 .
C20 N4 1.39(2) .
N3 C22 1.42(2) .
C21 C21 1.04(5) 3_656
C21 C22 1.518(19) 3_656
O2 H2 0.8400 .
N4 N4 1.60(4) 3_656
C22 C21 1.52(2) 3_656
C22 H22 0.9500 .
